data_2225457
loop_
_publ_author_name
'Gowda, B. Thimme'
'Foro, Sabine'
'Suchetan, P. A.'
'Fuess, Hartmut'

_publ_section_title
;
 2,2,2-Tribromo-<i>N</i>-(4-methylphenyl)acetamide
;
_journal_coeditor_code CI5053
_journal_issue 4
_journal_name_full 'Acta Crystallographica Section E'
_journal_page_first o849
_journal_paper_doi 10.1107/S1600536810009177
_journal_volume 66
_journal_year 2010
_chemical_formula_iupac 'C9 H8 Br3 N O'
_chemical_formula_moiety 'C9 H8 Br3 N O'
_chemical_formula_sum 'C9 H8 Br3 N O'
_chemical_formula_weight 385.89
_chemical_name_systematic
;
2,2,2-Tribromo-<i>N</i>-(4-methylphenyl)acetamide
;
_space_group_IT_number 14
_symmetry_cell_setting monoclinic
_symmetry_space_group_name_Hall '-P 2ybc'
_symmetry_space_group_name_H-M 'P 1 21/c 1'
_atom_sites_solution_hydrogens geom
_atom_sites_solution_primary direct
_atom_sites_solution_secondary difmap
_audit_creation_method SHELXL-97
_cell_angle_alpha 90.00
_cell_angle_beta 102.664(7)
_cell_angle_gamma 90.00
_cell_formula_units_Z 8
_cell_length_a 9.6926(6)
_cell_length_b 20.5310(10)
_cell_length_c 11.8139(8)
_cell_measurement_reflns_used 5162
_cell_measurement_temperature 299(2)
_cell_measurement_theta_max 27.81
_cell_measurement_theta_min 2.65
_cell_volume 2293.8(2)
_computing_cell_refinement
;
CrysAlis RED (Oxford Diffraction, 2009)
;
_computing_data_collection
;
CrysAlis CCD (Oxford Diffraction, 2009)
;
_computing_data_reduction
;
CrysAlis RED (Oxford Diffraction, 2009)
;
_computing_molecular_graphics 'PLATON (Spek, 2009)'
_computing_publication_material 'SHELXL97 (Sheldrick, 2008)'
_computing_structure_refinement 'SHELXL97 (Sheldrick, 2008)'
_computing_structure_solution 'SHELXS97 (Sheldrick, 2008)'
_diffrn_ambient_temperature 299(2)
_diffrn_measured_fraction_theta_full 0.980
_diffrn_measured_fraction_theta_max 0.980
_diffrn_measurement_device_type
;
Oxford Diffraction Xcalibur diffractometer with a
Sapphire CCD detector
;
_diffrn_measurement_method
;
Rotation method data acquisition using \w and \f scans.
;
_diffrn_radiation_monochromator graphite
_diffrn_radiation_source 'fine-focus sealed tube'
_diffrn_radiation_type MoK\a
_diffrn_radiation_wavelength 0.71073
_diffrn_reflns_av_R_equivalents 0.0894
_diffrn_reflns_av_sigmaI/netI 0.0744
_diffrn_reflns_limit_h_max 11
_diffrn_reflns_limit_h_min -11
_diffrn_reflns_limit_k_max 24
_diffrn_reflns_limit_k_min -21
_diffrn_reflns_limit_l_max 14
_diffrn_reflns_limit_l_min -13
_diffrn_reflns_number 14714
_diffrn_reflns_theta_full 25.35
_diffrn_reflns_theta_max 25.35
_diffrn_reflns_theta_min 4.21
_diffrn_standards_number 0
_exptl_absorpt_coefficient_mu 10.519
_exptl_absorpt_correction_T_max 0.1445
_exptl_absorpt_correction_T_min 0.0811
_exptl_absorpt_correction_type multi-scan
_exptl_absorpt_process_details
;
(CrysAlis RED; Oxford Diffraction, 2009)
;
_exptl_crystal_colour colourless
_exptl_crystal_density_diffrn 2.235
_exptl_crystal_density_method 'not measured'
_exptl_crystal_description Prism
_exptl_crystal_F_000 1456
_exptl_crystal_size_max 0.48
_exptl_crystal_size_mid 0.40
_exptl_crystal_size_min 0.30
_refine_diff_density_max 1.338
_refine_diff_density_min -0.876
_refine_ls_extinction_method none
_refine_ls_goodness_of_fit_ref 1.282
_refine_ls_hydrogen_treatment constr
_refine_ls_matrix_type full
_refine_ls_number_parameters 255
_refine_ls_number_reflns 4121
_refine_ls_number_restraints 0
_refine_ls_restrained_S_all 1.282
_refine_ls_R_factor_all 0.1040
_refine_ls_R_factor_gt 0.0821
_refine_ls_shift/su_max 0.001
_refine_ls_shift/su_mean 0.000
_refine_ls_structure_factor_coef Fsqd
_refine_ls_weighting_details 'calc w=1/[\s^2^(Fo^2^)+(0.0000P)^2^+26.8682P] where P=(Fo^2^+2Fc^2^)/3'
_refine_ls_weighting_scheme calc
_refine_ls_wR_factor_gt 0.1426
_refine_ls_wR_factor_ref 0.1506
_reflns_number_gt 3375
_reflns_number_total 4121
_reflns_threshold_expression I>2\s(I)
_cod_data_source_file ci5053.cif
_cod_data_source_block I
_cod_depositor_comments
;
The following automatic conversions were performed:
'_symmetry_cell_setting' value 'Monoclinic' changed to 'monoclinic'
according to '/home/saulius/struct/CIF-dictionaries/cif_core.dic'
dictionary named 'cif_core.dic' version 2.4.1 from 2010-06-29.

Automatic conversion script
Id: cif_fix_enum 1527 2010-12-29 10:47:43Z saulius 
;
_cod_original_sg_symbol_H-M 'P 21/c'
_cod_database_code 2225457
_cod_database_fobs_code 2225457

loop_
_symmetry_equiv_pos_as_xyz
'x, y, z'
'-x, y+1/2, -z+1/2'
'-x, -y, -z'
'x, -y-1/2, z-1/2'

loop_
_atom_site_type_symbol
_atom_site_label
_atom_site_fract_x
_atom_site_fract_y
_atom_site_fract_z
_atom_site_U_iso_or_equiv
_atom_site_adp_type
_atom_site_calc_flag
_atom_site_refinement_flags
_atom_site_occupancy
_atom_site_disorder_assembly
_atom_site_disorder_group
C C1 0.7165(11) 0.2486(4) 0.6954(9) 0.029(2) Uani d . 1 . .
C C2 0.7414(11) 0.1962(5) 0.6292(10) 0.035(3) Uani d . 1 . .
H H2 0.6948 0.1569 0.6335 0.043 Uiso calc R 1 . .
C C3 0.8348(12) 0.2017(5) 0.5568(11) 0.043(3) Uani d . 1 . .
H H3 0.8516 0.1658 0.5136 0.051 Uiso calc R 1 . .
C C4 0.9039(11) 0.2598(5) 0.5475(9) 0.034(2) Uani d . 1 . .
C C5 0.8797(12) 0.3110(5) 0.6175(10) 0.039(3) Uani d . 1 . .
H H5 0.9279 0.3500 0.6149 0.047 Uiso calc R 1 . .
C C6 0.7875(12) 0.3065(5) 0.6901(10) 0.037(3) Uani d . 1 . .
H H6 0.7730 0.3419 0.7353 0.044 Uiso calc R 1 . .
C C7 0.5389(11) 0.2876(4) 0.7992(9) 0.028(2) Uani d . 1 . .
C C8 0.4213(11) 0.2643(4) 0.8592(9) 0.029(2) Uani d . 1 . .
C C9 1.0009(12) 0.2673(6) 0.4652(10) 0.043(3) Uani d . 1 . .
H H9A 0.9464 0.2667 0.3869 0.052 Uiso calc R 1 . .
H H9B 1.0675 0.2320 0.4762 0.052 Uiso calc R 1 . .
H H9C 1.0507 0.3079 0.4800 0.052 Uiso calc R 1 . .
Br Br1 0.37301(14) 0.33225(5) 0.95617(12) 0.0480(4) Uani d . 1 . .
Br Br2 0.46539(15) 0.18686(5) 0.95318(12) 0.0510(4) Uani d . 1 . .
Br Br3 0.25450(14) 0.24690(6) 0.73598(12) 0.0531(4) Uani d . 1 . .
N N1 0.6157(9) 0.2404(4) 0.7652(8) 0.033(2) Uani d . 1 . .
H H1N 0.6029 0.2015 0.7877 0.039 Uiso calc R 1 . .
O O1 0.5509(8) 0.3449(3) 0.7822(7) 0.042(2) Uani d . 1 . .
C C10 0.3798(10) 0.0087(4) 0.6530(9) 0.025(2) Uani d . 1 . .
C C11 0.3488(11) -0.0253(5) 0.5503(10) 0.036(3) Uani d . 1 . .
H H11 0.4045 -0.0606 0.5390 0.044 Uiso calc R 1 . .
C C12 0.2340(11) -0.0068(5) 0.4633(10) 0.034(3) Uani d . 1 . .
H H12 0.2144 -0.0297 0.3937 0.041 Uiso calc R 1 . .
C C13 0.1478(10) 0.0452(5) 0.4785(9) 0.029(2) Uani d . 1 . .
C C14 0.1792(12) 0.0765(5) 0.5829(11) 0.038(3) Uani d . 1 . .
H H14 0.1220 0.1108 0.5960 0.046 Uiso calc R 1 . .
C C15 0.2935(12) 0.0590(5) 0.6701(10) 0.035(3) Uani d . 1 . .
H H15 0.3117 0.0813 0.7403 0.042 Uiso calc R 1 . .
C C16 0.5967(10) 0.0331(5) 0.7916(10) 0.030(2) Uani d . 1 . .
C C17 0.7240(12) 0.0074(5) 0.8818(10) 0.036(3) Uani d . 1 . .
C C18 0.0294(13) 0.0685(5) 0.3837(10) 0.042(3) Uani d . 1 . .
H H18A 0.0032 0.0346 0.3270 0.050 Uiso calc R 1 . .
H H18B 0.0595 0.1062 0.3475 0.050 Uiso calc R 1 . .
H H18C -0.0504 0.0795 0.4157 0.050 Uiso calc R 1 . .
Br Br4 0.75931(14) -0.08465(6) 0.87190(14) 0.0582(4) Uani d . 1 . .
Br Br5 0.89309(14) 0.05436(7) 0.86845(12) 0.0540(4) Uani d . 1 . .
Br Br6 0.69036(17) 0.02579(8) 1.03563(12) 0.0661(4) Uani d . 1 . .
N N2 0.5023(9) -0.0097(4) 0.7398(8) 0.032(2) Uani d . 1 . .
H H2N 0.5144 -0.0501 0.7586 0.038 Uiso calc R 1 . .
O O2 0.5901(9) 0.0912(3) 0.7746(8) 0.049(2) Uani d . 1 . .

loop_
_atom_site_aniso_label
_atom_site_aniso_U_11
_atom_site_aniso_U_22
_atom_site_aniso_U_33
_atom_site_aniso_U_12
_atom_site_aniso_U_13
_atom_site_aniso_U_23
C1 0.024(5) 0.027(5) 0.037(7) 0.003(4) 0.006(5) 0.004(4)
C2 0.032(6) 0.025(5) 0.049(8) 0.002(4) 0.007(6) -0.001(5)
C3 0.039(7) 0.034(6) 0.057(9) 0.005(5) 0.015(6) -0.011(5)
C4 0.031(6) 0.045(6) 0.020(6) 0.008(5) -0.004(5) 0.007(5)
C5 0.032(6) 0.036(6) 0.049(8) -0.008(5) 0.006(6) -0.003(5)
C6 0.035(6) 0.033(5) 0.043(7) -0.006(5) 0.008(6) -0.009(5)
C7 0.030(6) 0.027(5) 0.028(6) 0.001(4) 0.006(5) 0.001(4)
C8 0.030(6) 0.022(5) 0.029(6) 0.005(4) -0.008(5) -0.002(4)
C9 0.035(7) 0.055(7) 0.035(7) -0.003(6) -0.004(6) -0.009(6)
Br1 0.0487(7) 0.0402(6) 0.0610(9) -0.0018(5) 0.0251(7) -0.0155(6)
Br2 0.0660(9) 0.0386(6) 0.0484(8) 0.0034(6) 0.0128(7) 0.0101(6)
Br3 0.0423(7) 0.0586(8) 0.0496(9) -0.0124(6) -0.0086(6) -0.0035(6)
N1 0.035(5) 0.015(4) 0.049(6) 0.000(4) 0.009(5) -0.002(4)
O1 0.042(5) 0.021(4) 0.064(6) 0.004(3) 0.017(4) 0.001(3)
C10 0.024(5) 0.022(5) 0.027(6) -0.003(4) 0.001(5) 0.004(4)
C11 0.027(6) 0.030(5) 0.051(8) 0.001(5) 0.007(6) -0.002(5)
C12 0.032(6) 0.037(6) 0.032(7) 0.000(5) 0.004(5) -0.003(5)
C13 0.024(5) 0.028(5) 0.034(7) 0.000(4) 0.007(5) 0.008(5)
C14 0.035(6) 0.028(5) 0.053(8) 0.007(5) 0.014(6) 0.003(5)
C15 0.048(7) 0.026(5) 0.030(7) -0.001(5) 0.002(6) -0.010(5)
C16 0.023(5) 0.026(5) 0.044(7) -0.001(4) 0.012(5) -0.003(5)
C17 0.034(6) 0.026(5) 0.044(7) -0.009(5) 0.001(6) -0.004(5)
C18 0.045(7) 0.046(6) 0.031(7) 0.006(6) 0.002(6) 0.009(5)
Br4 0.0472(8) 0.0352(6) 0.0788(11) 0.0055(5) -0.0149(7) 0.0032(6)
Br5 0.0393(7) 0.0677(8) 0.0523(9) -0.0199(6) 0.0043(6) -0.0008(7)
Br6 0.0644(10) 0.0966(11) 0.0391(8) -0.0102(8) 0.0150(7) -0.0027(7)
N2 0.033(5) 0.018(4) 0.040(6) -0.002(4) -0.001(4) -0.001(4)
O2 0.044(5) 0.022(4) 0.076(7) -0.008(3) -0.001(5) 0.005(4)

loop_
_atom_type_symbol
_atom_type_description
_atom_type_scat_dispersion_real
_atom_type_scat_dispersion_imag
_atom_type_scat_source
C C 0.0033 0.0016 'International Tables Vol C Tables 4.2.6.8 and 6.1.1.4'
H H 0.0000 0.0000 'International Tables Vol C Tables 4.2.6.8 and 6.1.1.4'
Br Br -0.2901 2.4595 'International Tables Vol C Tables 4.2.6.8 and 6.1.1.4'
N N 0.0061 0.0033 'International Tables Vol C Tables 4.2.6.8 and 6.1.1.4'
O O 0.0106 0.0060 'International Tables Vol C Tables 4.2.6.8 and 6.1.1.4'

loop_
_geom_angle_atom_site_label_1
_geom_angle_atom_site_label_2
_geom_angle_atom_site_label_3
_geom_angle_site_symmetry_1
_geom_angle_site_symmetry_3
_geom_angle
_geom_angle_publ_flag
C2 C1 C6 . . 119.6(9) ?
C2 C1 N1 . . 117.7(8) ?
C6 C1 N1 . . 122.8(9) ?
C3 C2 C1 . . 120.5(9) ?
C3 C2 H2 . . 119.8 ?
C1 C2 H2 . . 119.8 ?
C2 C3 C4 . . 120.9(10) ?
C2 C3 H3 . . 119.5 ?
C4 C3 H3 . . 119.5 ?
C3 C4 C5 . . 117.2(10) ?
C3 C4 C9 . . 121.5(10) ?
C5 C4 C9 . . 121.3(10) ?
C6 C5 C4 . . 122.7(10) ?
C6 C5 H5 . . 118.7 ?
C4 C5 H5 . . 118.7 ?
C5 C6 C1 . . 119.1(10) ?
C5 C6 H6 . . 120.5 ?
C1 C6 H6 . . 120.5 ?
O1 C7 N1 . . 125.4(9) ?
O1 C7 C8 . . 119.2(8) ?
N1 C7 C8 . . 115.3(8) ?
C7 C8 Br1 . . 110.4(6) ?
C7 C8 Br2 . . 115.2(6) ?
Br1 C8 Br2 . . 107.8(5) ?
C7 C8 Br3 . . 106.7(7) ?
Br1 C8 Br3 . . 107.8(5) ?
Br2 C8 Br3 . . 108.7(5) ?
C4 C9 H9A . . 109.5 ?
C4 C9 H9B . . 109.5 ?
H9A C9 H9B . . 109.5 ?
C4 C9 H9C . . 109.5 ?
H9A C9 H9C . . 109.5 ?
H9B C9 H9C . . 109.5 ?
C7 N1 C1 . . 126.0(8) ?
C7 N1 H1N . . 117.0 ?
C1 N1 H1N . . 117.0 ?
C15 C10 C11 . . 119.3(10) ?
C15 C10 N2 . . 121.8(9) ?
C11 C10 N2 . . 118.8(9) ?
C10 C11 C12 . . 119.9(10) ?
C10 C11 H11 . . 120.1 ?
C12 C11 H11 . . 120.1 ?
C13 C12 C11 . . 121.3(10) ?
C13 C12 H12 . . 119.4 ?
C11 C12 H12 . . 119.4 ?
C14 C13 C12 . . 117.2(10) ?
C14 C13 C18 . . 120.6(9) ?
C12 C13 C18 . . 122.2(10) ?
C13 C14 C15 . . 122.2(10) ?
C13 C14 H14 . . 118.9 ?
C15 C14 H14 . . 118.9 ?
C10 C15 C14 . . 120.1(10) ?
C10 C15 H15 . . 120.0 ?
C14 C15 H15 . . 120.0 ?
O2 C16 N2 . . 125.0(11) ?
O2 C16 C17 . . 117.4(9) ?
N2 C16 C17 . . 117.6(8) ?
C16 C17 Br4 . . 114.9(7) ?
C16 C17 Br5 . . 109.7(7) ?
Br4 C17 Br5 . . 108.5(5) ?
C16 C17 Br6 . . 107.9(7) ?
Br4 C17 Br6 . . 108.3(5) ?
Br5 C17 Br6 . . 107.2(5) ?
C13 C18 H18A . . 109.5 ?
C13 C18 H18B . . 109.5 ?
H18A C18 H18B . . 109.5 ?
C13 C18 H18C . . 109.5 ?
H18A C18 H18C . . 109.5 ?
H18B C18 H18C . . 109.5 ?
C16 N2 C10 . . 122.4(8) ?
C16 N2 H2N . . 118.8 ?
C10 N2 H2N . . 118.8 ?

loop_
_geom_bond_atom_site_label_1
_geom_bond_atom_site_label_2
_geom_bond_site_symmetry_2
_geom_bond_distance
_geom_bond_publ_flag
C1 C2 . 1.383(14) ?
C1 C6 . 1.382(13) ?
C1 N1 . 1.420(12) ?
C2 C3 . 1.380(15) ?
C2 H2 . 0.93 ?
C3 C4 . 1.384(15) ?
C3 H3 . 0.93 ?
C4 C5 . 1.389(14) ?
C4 C9 . 1.501(15) ?
C5 C6 . 1.371(15) ?
C5 H5 . 0.93 ?
C6 H6 . 0.93 ?
C7 O1 . 1.201(11) ?
C7 N1 . 1.337(12) ?
C7 C8 . 1.545(14) ?
C8 Br1 . 1.927(9) ?
C8 Br2 . 1.932(9) ?
C8 Br3 . 1.957(10) ?
C9 H9A . 0.96 ?
C9 H9B . 0.96 ?
C9 H9C . 0.96 ?
N1 H1N . 0.86 ?
C10 C15 . 1.371(13) ?
C10 C11 . 1.374(14) ?
C10 N2 . 1.439(13) ?
C11 C12 . 1.392(15) ?
C11 H11 . 0.93 ?
C12 C13 . 1.392(13) ?
C12 H12 . 0.93 ?
C13 C14 . 1.366(15) ?
C13 C18 . 1.495(15) ?
C14 C15 . 1.384(16) ?
C14 H14 . 0.93 ?
C15 H15 . 0.93 ?
C16 O2 . 1.209(11) ?
C16 N2 . 1.318(13) ?
C16 C17 . 1.536(15) ?
C17 Br4 . 1.928(10) ?
C17 Br5 . 1.938(10) ?
C17 Br6 . 1.953(11) ?
C18 H18A . 0.96 ?
C18 H18B . 0.96 ?
C18 H18C . 0.96 ?
N2 H2N . 0.86 ?

loop_
_geom_hbond_atom_site_label_D
_geom_hbond_atom_site_label_H
_geom_hbond_atom_site_label_A
_geom_hbond_site_symmetry_A
_geom_hbond_distance_DH
_geom_hbond_distance_HA
_geom_hbond_distance_DA
_geom_hbond_angle_DHA
N1 H1N O2 . 0.86 2.27 3.078(10) 156
N1 H1N Br2 . 0.86 2.61 3.111(8) 118
N2 H2N O1 2_646 0.86 2.27 3.032(10) 148
N2 H2N Br4 . 0.86 2.56 3.051(9) 118

loop_
_geom_torsion_atom_site_label_1
_geom_torsion_atom_site_label_2
_geom_torsion_atom_site_label_3
_geom_torsion_atom_site_label_4
_geom_torsion_site_symmetry_1
_geom_torsion_site_symmetry_2
_geom_torsion_site_symmetry_3
_geom_torsion_site_symmetry_4
_geom_torsion
_geom_torsion_publ_flag
C6 C1 C2 C3 . . . . -1.0(17) ?
N1 C1 C2 C3 . . . . 178.0(10) ?
C1 C2 C3 C4 . . . . -1.0(18) ?
C2 C3 C4 C5 . . . . 2.7(17) ?
C2 C3 C4 C9 . . . . -177.3(11) ?
C3 C4 C5 C6 . . . . -2.6(17) ?
C9 C4 C5 C6 . . . . 177.4(11) ?
C4 C5 C6 C1 . . . . 0.7(18) ?
C2 C1 C6 C5 . . . . 1.2(17) ?
N1 C1 C6 C5 . . . . -177.8(11) ?
O1 C7 C8 Br1 . . . . -26.3(12) ?
N1 C7 C8 Br1 . . . . 156.8(8) ?
O1 C7 C8 Br2 . . . . -148.7(9) ?
N1 C7 C8 Br2 . . . . 34.4(12) ?
O1 C7 C8 Br3 . . . . 90.6(10) ?
N1 C7 C8 Br3 . . . . -86.3(9) ?
O1 C7 N1 C1 . . . . -5.5(18) ?
C8 C7 N1 C1 . . . . 171.2(10) ?
C2 C1 N1 C7 . . . . -153.2(11) ?
C6 C1 N1 C7 . . . . 25.8(17) ?
C15 C10 C11 C12 . . . . 2.5(14) ?
N2 C10 C11 C12 . . . . -177.6(9) ?
C10 C11 C12 C13 . . . . -0.8(15) ?
C11 C12 C13 C14 . . . . -1.2(14) ?
C11 C12 C13 C18 . . . . 176.1(10) ?
C12 C13 C14 C15 . . . . 1.5(15) ?
C18 C13 C14 C15 . . . . -175.8(10) ?
C11 C10 C15 C14 . . . . -2.2(15) ?
N2 C10 C15 C14 . . . . 177.9(9) ?
C13 C14 C15 C10 . . . . 0.1(16) ?
O2 C16 C17 Br4 . . . . -162.1(8) ?
N2 C16 C17 Br4 . . . . 18.7(12) ?
O2 C16 C17 Br5 . . . . -39.5(12) ?
N2 C16 C17 Br5 . . . . 141.3(8) ?
O2 C16 C17 Br6 . . . . 77.0(10) ?
N2 C16 C17 Br6 . . . . -102.2(9) ?
O2 C16 N2 C10 . . . . 1.6(16) ?
C17 C16 N2 C10 . . . . -179.3(9) ?
C15 C10 N2 C16 . . . . -49.1(14) ?
C11 C10 N2 C16 . . . . 130.9(10) ?
